data_7714506
loop_
_publ_author_name
'Hsu, Han-Fang'
'Liu, Guan-Lin'
'Su, Yu-Chia'
'Ko, Bao-Tsan'

_publ_section_title
;
 Bimetallic nickel complexes containing imidazole-based phenolate ligands
 as efficient catalysts for the copolymerization of carbon dioxide with
 epoxides.
;
_journal_issue 1
_journal_name_full 'Dalton transactions (Cambridge, England : 2003)'
_journal_page_first 299
_journal_page_last 314
_journal_paper_doi 10.1039/d3dt03084a
_journal_volume 53
_journal_year 2023
_chemical_formula_moiety 'C68 H58 N7 Ni2 O5, Cl O4'
_chemical_formula_sum 'C68 H58 Cl N7 Ni2 O9'
_chemical_formula_weight 1270.08
_space_group_crystal_system triclinic
_space_group_IT_number 2
_space_group_name_Hall '-P 1'
_space_group_name_H-M_alt 'P -1'
_atom_sites_solution_hydrogens geom
_atom_sites_solution_primary direct
_audit_creation_date 2021-01-09
_audit_creation_method
;
Olex2 1.2-ac3
(compiled 2017.08.10 svn.r3458 for OlexSys, GUI svn.r5381)
;
_audit_update_record
;
2023-09-06 deposited with the CCDC.	2023-11-17 downloaded from the CCDC.
;
_cell_angle_alpha 85.922(4)
_cell_angle_beta 74.860(5)
_cell_angle_gamma 84.965(4)
_cell_formula_units_Z 2
_cell_length_a 11.4310(14)
_cell_length_b 13.7228(16)
_cell_length_c 21.986(3)
_cell_measurement_reflns_used 9783
_cell_measurement_temperature 150(2)
_cell_measurement_theta_max 26.08
_cell_measurement_theta_min 2.69
_cell_volume 3312.1(7)
_computing_cell_refinement 'SAINT V8.40A (?, 2016)'
_computing_data_reduction 'SAINT V8.40A (?, 2016)'
_computing_molecular_graphics 'Olex2 (Dolomanov et al., 2009)'
_computing_publication_material 'Olex2 (Dolomanov et al., 2009)'
_computing_structure_refinement 'ShelXL (Sheldrick, 2015)'
_computing_structure_solution 'ShelXS (Sheldrick, 2008)'
_diffrn_ambient_temperature 150.0
_diffrn_measured_fraction_theta_full 0.991
_diffrn_measured_fraction_theta_max 0.991
_diffrn_measurement_device_type 'Bruker APEX-II CCD'
_diffrn_measurement_method '\f and \w scans'
_diffrn_radiation_type MoK\a
_diffrn_radiation_wavelength 0.71073
_diffrn_reflns_av_R_equivalents 0.0477
_diffrn_reflns_av_unetI/netI 0.0422
_diffrn_reflns_Laue_measured_fraction_full 0.991
_diffrn_reflns_Laue_measured_fraction_max 0.991
_diffrn_reflns_limit_h_max 13
_diffrn_reflns_limit_h_min -13
_diffrn_reflns_limit_k_max 16
_diffrn_reflns_limit_k_min -16
_diffrn_reflns_limit_l_max 26
_diffrn_reflns_limit_l_min -26
_diffrn_reflns_number 43590
_diffrn_reflns_point_group_measured_fraction_full 0.991
_diffrn_reflns_point_group_measured_fraction_max 0.991
_diffrn_reflns_theta_full 24.999
_diffrn_reflns_theta_max 24.999
_diffrn_reflns_theta_min 2.864
_diffrn_standards_number 0
_exptl_absorpt_coefficient_mu 0.668
_exptl_absorpt_correction_T_max 0.7453
_exptl_absorpt_correction_T_min 0.6327
_exptl_absorpt_correction_type multi-scan
_exptl_absorpt_process_details 'SADABS-2016/2 (Bruker,2016/2)'
_exptl_crystal_colour brown
_exptl_crystal_colour_primary brown
_exptl_crystal_density_diffrn 1.274
_exptl_crystal_description CUBE
_exptl_crystal_F_000 1320
_exptl_crystal_size_max 0.66
_exptl_crystal_size_mid 0.27
_exptl_crystal_size_min 0.26
_refine_diff_density_max 1.122
_refine_diff_density_min -0.787
_refine_diff_density_rms 0.093
_refine_ls_extinction_method none
_refine_ls_goodness_of_fit_ref 1.044
_refine_ls_hydrogen_treatment constr
_refine_ls_matrix_type full
_refine_ls_number_parameters 786
_refine_ls_number_reflns 11577
_refine_ls_number_restraints 43
_refine_ls_restrained_S_all 1.049
_refine_ls_R_factor_all 0.0862
_refine_ls_R_factor_gt 0.0659
_refine_ls_shift/su_max 0.000
_refine_ls_shift/su_mean 0.000
_refine_ls_structure_factor_coef Fsqd
_refine_ls_weighting_details 'w=1/[\s^2^(Fo^2^)+(0.0680P)^2^+13.3430P] where P=(Fo^2^+2Fc^2^)/3'
_refine_ls_weighting_scheme calc
_refine_ls_wR_factor_gt 0.1621
_refine_ls_wR_factor_ref 0.1763
_reflns_Friedel_coverage 0.000
_reflns_number_gt 9265
_reflns_number_total 11577
_reflns_threshold_expression 'I > 2\s(I)'
_cod_data_source_file d3dt03084a2.cif
_cod_data_source_block hpmi_npclo4
_cod_depositor_comments 'Adding full bibliography for 7714500--7714509.cif.'
_cod_database_code 7714506
_shelx_shelxl_version_number 2018/3
_shelx_space_group_comment
;
The symmetry employed for this shelxl refinement is uniquely defined
by the following loop, which should always be used as a source of
symmetry information in preference to the above space-group names.
They are only intended as comments.
;
_shelx_estimated_absorpt_t_max 0.845
_shelx_estimated_absorpt_t_min 0.667
_olex2_refinement_description
;
1. Fixed Uiso
 At 1.2 times of:
  All C(H) groups, All C(H,H) groups
 At 1.5 times of:
  All C(H,H,H) groups
2. Rigid bond restraints
 Cl1, O6
 with sigma for 1-2 distances of 0.001 and sigma for 1-3 distances of 0.001
3. Uiso/Uaniso restraints and constraints
Uanis(O8A) \\sim Ueq, Uanis(O8) \\sim Ueq, Uanis(O9A) \\sim Ueq, Uanis(O9)
\\sim Ueq, Uanis(O7A) \\sim Ueq, Uanis(O7) \\sim Ueq, Uanis(O6) \\sim Ueq: with
sigma of 0.001 and sigma for terminal atoms of 0.002
Uanis(O7) = Uanis(O7A)
Uanis(O8) = Uanis(O8A)
Uanis(O9) = Uanis(O9A)
4. Others
 Sof(O7A)=Sof(O8A)=Sof(O9A)=1-FVAR(1)
 Sof(O7)=Sof(O8)=Sof(O9)=FVAR(1)
5.a Secondary CH2 refined with riding coordinates:
 C7(H7A,H7B), C8(H8A,H8B), C9(H9A,H9B), C10(H10A,H10B)
5.b Aromatic/amide H refined with riding coordinates:
 C3(H3), C5(H5), C14(H14), C16(H16), C19(H19), C20(H20), C21(H21), C22(H22),
 C23(H23), C26(H26), C27(H27), C28(H28), C29(H29), C30(H30), C32(H32), C33(H33),
  C34(H34), C35(H35), C36(H36), C45(H45), C46(H46), C47(H47), C48(H48),
 C49(H49), C52(H52), C53(H53), C54(H54), C55(H55), C56(H56), C58(H58), C59(H59),
  C60(H60), C61(H61), C62(H62), C66(H66), C67(H67), C68(H68), C65(H65)
5.c Fitted hexagon refined as free rotating group:
 C66(C67,C68,C63,C64,C65)
5.d Idealised Me refined as rotating group:
 C38(H38A,H38B,H38C), C39(H39A,H39B,H39C), C40(H40A,H40B,H40C), C41(H41A,H41B,
 H41C)
;
_olex2_submission_special_instructions 'No special instructions were received'

loop_
_space_group_symop_operation_xyz
'x, y, z'
'-x, -y, -z'

loop_
_atom_site_label
_atom_site_type_symbol
_atom_site_fract_x
_atom_site_fract_y
_atom_site_fract_z
_atom_site_U_iso_or_equiv
_atom_site_adp_type
_atom_site_occupancy
_atom_site_site_symmetry_order
_atom_site_calc_flag
_atom_site_refinement_flags_posn
_atom_site_refinement_flags_adp
_atom_site_refinement_flags_occupancy
_atom_site_disorder_assembly
_atom_site_disorder_group
Ni1 Ni 0.67237(5) 0.27237(4) 0.27604(3) 0.02451(15) Uani 1 1 d . . . . .
Ni2 Ni 0.69910(5) 0.48120(3) 0.24430(2) 0.01875(14) Uani 1 1 d . . . . .
O1 O 0.7528(2) 0.38273(18) 0.29505(13) 0.0209(6) Uani 1 1 d . . . . .
O2 O 0.6600(3) 0.37807(19) 0.20293(13) 0.0231(6) Uani 1 1 d . . . . .
O3 O 0.6660(3) 0.1958(2) 0.35841(15) 0.0318(7) Uani 1 1 d . . . . .
O4 O 0.5130(3) 0.3430(2) 0.33072(15) 0.0322(7) Uani 1 1 d . . . . .
O5 O 0.4339(4) 0.4432(3) 0.40413(19) 0.0561(11) Uani 1 1 d . . . . .
N1 N 0.7231(3) 0.5706(2) 0.29982(16) 0.0208(7) Uani 1 1 d . . . . .
N2 N 0.8122(3) 0.6314(2) 0.36395(16) 0.0243(7) Uani 1 1 d . . . . .
N3 N 0.6599(3) 0.5725(2) 0.18480(15) 0.0201(7) Uani 1 1 d . . . . .
N4 N 0.5509(3) 0.6455(2) 0.12428(16) 0.0226(7) Uani 1 1 d . . . . .
N5 N 0.8410(4) 0.2097(3) 0.22782(19) 0.0326(9) Uani 1 1 d . . . . .
N6 N 0.5972(4) 0.1675(3) 0.24171(18) 0.0308(8) Uani 1 1 d . . . . .
N7 N 0.5096(4) 0.3759(3) 0.38330(19) 0.0349(9) Uani 1 1 d . . . . .
C1 C 0.8665(4) 0.3838(3) 0.30147(18) 0.0227(8) Uani 1 1 d . . . . .
C2 C 0.9039(4) 0.4706(3) 0.31836(18) 0.0216(8) Uani 1 1 d . . . . .
C3 C 1.0220(4) 0.4730(3) 0.32492(19) 0.0260(9) Uani 1 1 d . . . . .
H3 H 1.047420 0.531974 0.335817 0.031 Uiso 1 1 calc R . . . .
C4 C 1.1025(4) 0.3906(3) 0.3158(2) 0.0288(9) Uani 1 1 d . . . . .
C5 C 1.0631(4) 0.3053(3) 0.2998(2) 0.0327(10) Uani 1 1 d . . . . .
H5 H 1.118142 0.248700 0.293592 0.039 Uiso 1 1 calc R . . . .
C6 C 0.9474(4) 0.2989(3) 0.2925(2) 0.0268(9) Uani 1 1 d . . . . .
C7 C 0.9159(4) 0.2022(3) 0.2749(2) 0.0338(10) Uani 1 1 d . . . . .
H7A H 0.992314 0.162338 0.257524 0.041 Uiso 1 1 calc R . . . .
H7B H 0.871106 0.167013 0.313699 0.041 Uiso 1 1 calc R . . . .
C8 C 0.8187(5) 0.1122(3) 0.2095(3) 0.0437(13) Uani 1 1 d . . . . .
H8A H 0.877100 0.062140 0.221897 0.052 Uiso 1 1 calc R . . . .
H8B H 0.833344 0.113021 0.163044 0.052 Uiso 1 1 calc R . . . .
C9 C 0.6899(5) 0.0835(3) 0.2400(3) 0.0425(12) Uani 1 1 d . . . . .
H9A H 0.671168 0.030858 0.216234 0.051 Uiso 1 1 calc R . . . .
H9B H 0.685057 0.057182 0.283629 0.051 Uiso 1 1 calc R . . . .
C10 C 0.5842(5) 0.1990(3) 0.1780(2) 0.0331(10) Uani 1 1 d . . . . .
H10A H 0.545355 0.147633 0.162373 0.040 Uiso 1 1 calc R . . . .
H10B H 0.666142 0.204755 0.149220 0.040 Uiso 1 1 calc R . . . .
C11 C 0.5102(4) 0.2954(3) 0.1750(2) 0.0276(9) Uani 1 1 d . . . . .
C12 C 0.5590(4) 0.3835(3) 0.18291(18) 0.0226(8) Uani 1 1 d . . . . .
C13 C 0.5007(4) 0.4735(3) 0.16713(18) 0.0228(8) Uani 1 1 d . . . . .
C14 C 0.3878(4) 0.4736(3) 0.1534(2) 0.0271(9) Uani 1 1 d . . . . .
H14 H 0.346185 0.534378 0.145731 0.033 Uiso 1 1 calc R . . . .
C15 C 0.3353(4) 0.3877(3) 0.1505(2) 0.0315(10) Uani 1 1 d . . . . .
C16 C 0.4010(5) 0.2993(3) 0.1593(2) 0.0330(10) Uani 1 1 d . . . . .
H16 H 0.368935 0.239708 0.154255 0.040 Uiso 1 1 calc R . . . .
C17 C 0.6573(4) 0.6583(3) 0.32106(18) 0.0208(8) Uani 1 1 d . . . . .
C18 C 0.5419(4) 0.6944(3) 0.3063(2) 0.0257(9) Uani 1 1 d . . . . .
C19 C 0.4553(4) 0.6309(3) 0.3046(2) 0.0276(9) Uani 1 1 d . . . . .
H19 H 0.472035 0.562366 0.310552 0.033 Uiso 1 1 calc R . . . .
C20 C 0.3437(4) 0.6668(4) 0.2944(2) 0.0363(11) Uani 1 1 d . . . . .
H20 H 0.285534 0.622510 0.292466 0.044 Uiso 1 1 calc R . . . .
C21 C 0.3175(5) 0.7661(4) 0.2870(2) 0.0410(12) Uani 1 1 d . . . . .
H21 H 0.240777 0.790585 0.280905 0.049 Uiso 1 1 calc R . . . .
C22 C 0.4033(5) 0.8296(4) 0.2884(3) 0.0427(12) Uani 1 1 d . . . . .
H22 H 0.385386 0.898148 0.283164 0.051 Uiso 1 1 calc R . . . .
C23 C 0.5152(5) 0.7951(3) 0.2975(2) 0.0358(11) Uani 1 1 d . . . . .
H23 H 0.574043 0.839770 0.297694 0.043 Uiso 1 1 calc R . . . .
C24 C 0.7138(4) 0.6964(3) 0.3607(2) 0.0231(8) Uani 1 1 d . . . . .
C25 C 0.6858(4) 0.7844(3) 0.3984(2) 0.0311(10) Uani 1 1 d . . . . .
C26 C 0.7189(6) 0.8745(4) 0.3727(3) 0.0451(13) Uani 1 1 d . . . . .
H26 H 0.758594 0.881510 0.329078 0.054 Uiso 1 1 calc R . . . .
C27 C 0.6958(7) 0.9559(4) 0.4090(3) 0.0563(16) Uani 1 1 d . . . . .
H27 H 0.716465 1.018425 0.389797 0.068 Uiso 1 1 calc R . . . .
C28 C 0.6432(5) 0.9464(4) 0.4725(3) 0.0523(15) Uani 1 1 d . . . . .
H28 H 0.629475 1.001959 0.497568 0.063 Uiso 1 1 calc R . . . .
C29 C 0.6103(6) 0.8560(5) 0.4999(3) 0.0603(17) Uani 1 1 d . . . . .
H29 H 0.573195 0.849176 0.543868 0.072 Uiso 1 1 calc R . . . .
C30 C 0.6314(5) 0.7749(4) 0.4632(3) 0.0463(13) Uani 1 1 d . . . . .
H30 H 0.608844 0.712643 0.482190 0.056 Uiso 1 1 calc R . . . .
C31 C 0.8811(4) 0.6402(3) 0.4094(2) 0.0290(10) Uani 1 1 d . . . . .
C32 C 0.8550(5) 0.5842(4) 0.4647(2) 0.0414(12) Uani 1 1 d . . . . .
H32 H 0.796956 0.536353 0.471864 0.050 Uiso 1 1 calc R . . . .
C33 C 0.9157(6) 0.5993(5) 0.5101(3) 0.0586(16) Uani 1 1 d . . . . .
H33 H 0.899664 0.561063 0.548736 0.070 Uiso 1 1 calc R . . . .
C34 C 0.9981(7) 0.6687(5) 0.4993(4) 0.068(2) Uani 1 1 d . . . . .
H34 H 1.039203 0.678386 0.530581 0.081 Uiso 1 1 calc R . . . .
C35 C 1.0221(7) 0.7241(5) 0.4446(4) 0.075(2) Uani 1 1 d . . . . .
H35 H 1.078670 0.772994 0.438038 0.090 Uiso 1 1 calc R . . . .
C36 C 0.9649(5) 0.7100(4) 0.3983(3) 0.0516(15) Uani 1 1 d . . . . .
H36 H 0.982884 0.747590 0.359409 0.062 Uiso 1 1 calc R . . . .
C37 C 0.8151(4) 0.5555(3) 0.32742(19) 0.0212(8) Uani 1 1 d . . . . .
C38 C 1.2306(4) 0.3923(4) 0.3229(2) 0.0385(11) Uani 1 1 d . . . . .
H38A H 1.288657 0.386840 0.281521 0.058 Uiso 1 1 calc GR . . . .
H38B H 1.246987 0.337273 0.351153 0.058 Uiso 1 1 calc GR . . . .
H38C H 1.238968 0.454034 0.340750 0.058 Uiso 1 1 calc GR . . . .
C39 C 0.9069(5) 0.2652(4) 0.1699(2) 0.0399(11) Uani 1 1 d . . . . .
H39A H 0.857041 0.273335 0.139486 0.060 Uiso 1 1 calc GR . . . .
H39B H 0.984131 0.228858 0.150979 0.060 Uiso 1 1 calc GR . . . .
H39C H 0.922795 0.329660 0.181097 0.060 Uiso 1 1 calc GR . . . .
C40 C 0.4790(5) 0.1382(4) 0.2822(3) 0.0412(12) Uani 1 1 d . . . . .
H40A H 0.488116 0.116815 0.324287 0.062 Uiso 1 1 calc GR . . . .
H40B H 0.452048 0.084309 0.263483 0.062 Uiso 1 1 calc GR . . . .
H40C H 0.418548 0.194175 0.285565 0.062 Uiso 1 1 calc GR . . . .
C41 C 0.2136(5) 0.3891(4) 0.1361(3) 0.0428(12) Uani 1 1 d . . . . .
H41A H 0.148934 0.396769 0.175072 0.064 Uiso 1 1 calc GR . . . .
H41B H 0.207049 0.327448 0.117665 0.064 Uiso 1 1 calc GR . . . .
H41C H 0.205385 0.443959 0.106043 0.064 Uiso 1 1 calc GR . . . .
C42 C 0.5670(4) 0.5631(3) 0.16055(18) 0.0211(8) Uani 1 1 d . . . . .
C43 C 0.7070(4) 0.6622(3) 0.16330(19) 0.0232(8) Uani 1 1 d . . . . .
C44 C 0.8182(4) 0.6929(3) 0.17638(19) 0.0248(9) Uani 1 1 d . . . . .
C45 C 0.9173(4) 0.6256(3) 0.1758(2) 0.0308(10) Uani 1 1 d . . . . .
H45 H 0.913529 0.559525 0.166655 0.037 Uiso 1 1 calc R . . . .
C46 C 1.0210(5) 0.6548(4) 0.1885(2) 0.0400(12) Uani 1 1 d . . . . .
H46 H 1.087834 0.608551 0.188454 0.048 Uiso 1 1 calc R . . . .
C47 C 1.0275(5) 0.7505(4) 0.2011(2) 0.0402(12) Uani 1 1 d . . . . .
H47 H 1.098723 0.770322 0.209839 0.048 Uiso 1 1 calc R . . . .
C48 C 0.9307(5) 0.8178(4) 0.2009(2) 0.0382(11) Uani 1 1 d . . . . .
H48 H 0.935498 0.884097 0.209368 0.046 Uiso 1 1 calc R . . . .
C49 C 0.8265(5) 0.7891(3) 0.1886(2) 0.0333(10) Uani 1 1 d . . . . .
H49 H 0.760124 0.835926 0.188499 0.040 Uiso 1 1 calc R . . . .
C50 C 0.6389(4) 0.7084(3) 0.1259(2) 0.0247(9) Uani 1 1 d . . . . .
C51 C 0.6527(4) 0.7999(3) 0.0856(2) 0.0310(10) Uani 1 1 d . . . . .
C52 C 0.5856(6) 0.8857(4) 0.1058(3) 0.0497(14) Uani 1 1 d . . . . .
H52 H 0.534106 0.888056 0.147353 0.060 Uiso 1 1 calc R . . . .
C53 C 0.5939(7) 0.9689(4) 0.0649(4) 0.0628(19) Uani 1 1 d . . . . .
H53 H 0.547440 1.027778 0.078643 0.075 Uiso 1 1 calc R . . . .
C54 C 0.6686(7) 0.9659(5) 0.0053(4) 0.069(2) Uani 1 1 d . . . . .
H54 H 0.673830 1.022560 -0.022460 0.083 Uiso 1 1 calc R . . . .
C55 C 0.7357(7) 0.8812(5) -0.0142(3) 0.071(2) Uani 1 1 d . . . . .
H55 H 0.788048 0.879117 -0.055584 0.085 Uiso 1 1 calc R . . . .
C56 C 0.7280(6) 0.7989(4) 0.0257(3) 0.0505(14) Uani 1 1 d . . . . .
H56 H 0.775407 0.740573 0.011611 0.061 Uiso 1 1 calc R . . . .
C57 C 0.4667(4) 0.6673(3) 0.0860(2) 0.0253(9) Uani 1 1 d . . . . .
C58 C 0.3693(4) 0.7353(3) 0.1053(2) 0.0320(10) Uani 1 1 d . . . . .
H58 H 0.356327 0.765352 0.144392 0.038 Uiso 1 1 calc R . . . .
C59 C 0.2912(5) 0.7589(4) 0.0672(3) 0.0428(12) Uani 1 1 d . . . . .
H59 H 0.223704 0.805061 0.080224 0.051 Uiso 1 1 calc R . . . .
C60 C 0.3109(5) 0.7157(4) 0.0104(3) 0.0472(13) Uani 1 1 d . . . . .
H60 H 0.257200 0.732480 -0.015809 0.057 Uiso 1 1 calc R . . . .
C61 C 0.4083(5) 0.6482(4) -0.0085(2) 0.0461(13) Uani 1 1 d . . . . .
H61 H 0.420650 0.617956 -0.047456 0.055 Uiso 1 1 calc R . . . .
C62 C 0.4881(4) 0.6242(3) 0.0288(2) 0.0324(10) Uani 1 1 d . . . . .
H62 H 0.556356 0.578957 0.015356 0.039 Uiso 1 1 calc R . . . .
C66 C 0.6491(4) 0.3476(3) 0.51565(14) 0.0568(16) Uani 1 1 d . . . . .
H66 H 0.647695 0.382495 0.551666 0.068 Uiso 1 1 calc R . . . .
C67 C 0.7096(3) 0.2552(3) 0.50769(15) 0.0526(14) Uani 1 1 d G . . . .
H67 H 0.749479 0.226871 0.538265 0.063 Uiso 1 1 calc R . . . .
C68 C 0.7117(3) 0.20410(19) 0.45498(16) 0.0422(12) Uani 1 1 d G . . . .
H68 H 0.753020 0.140919 0.449542 0.051 Uiso 1 1 calc R . . . .
C63 C 0.6533(3) 0.2455(2) 0.41024(12) 0.0323(10) Uani 1 1 d G . . . .
C64 C 0.5929(3) 0.3379(2) 0.41820(13) 0.0355(11) Uani 1 1 d G . . . .
C65 C 0.5908(3) 0.3890(2) 0.47090(16) 0.0521(14) Uani 1 1 d G . . . .
H65 H 0.549450 0.452167 0.476342 0.063 Uiso 1 1 calc R . . . .
Cl1 Cl 1.20034(14) 0.01401(9) 0.19641(6) 0.0482(3) Uani 1 1 d . U . . .
O6 O 1.1240(6) -0.0316(4) 0.2540(3) 0.0957(14) Uani 1 1 d . U . . .
O7 O 1.2882(13) -0.0528(10) 0.1668(6) 0.122(3) Uani 0.615(6) 1 d . U P A 1
O7A O 1.3393(19) 0.0240(15) 0.1791(9) 0.122(3) Uani 0.385(6) 1 d . U P A 2
O8 O 1.1113(8) 0.0470(7) 0.1625(4) 0.078(2) Uani 0.615(6) 1 d . U P A 1
O8A O 1.2287(15) -0.0652(11) 0.1558(7) 0.078(2) Uani 0.385(6) 1 d . U P A 2
O9 O 1.2399(9) 0.0849(7) 0.2206(5) 0.094(2) Uani 0.615(6) 1 d . U P A 1
O9A O 1.1633(15) 0.1075(12) 0.1671(8) 0.094(2) Uani 0.385(6) 1 d . U P A 2

loop_
_atom_site_aniso_label
_atom_site_aniso_U_11
_atom_site_aniso_U_22
_atom_site_aniso_U_33
_atom_site_aniso_U_23
_atom_site_aniso_U_13
_atom_site_aniso_U_12
Ni1 0.0274(3) 0.0174(3) 0.0295(3) -0.0002(2) -0.0086(2) -0.0024(2)
Ni2 0.0220(3) 0.0141(2) 0.0216(3) -0.00050(19) -0.0083(2) -0.00122(19)
O1 0.0205(14) 0.0134(13) 0.0289(15) 0.0018(11) -0.0082(12) 0.0019(11)
O2 0.0310(16) 0.0131(13) 0.0295(15) -0.0029(11) -0.0149(13) -0.0013(11)
O3 0.0355(18) 0.0249(15) 0.0364(18) 0.0054(13) -0.0121(14) -0.0066(13)
O4 0.0274(17) 0.0324(17) 0.0371(18) 0.0013(14) -0.0093(14) -0.0023(13)
O5 0.057(3) 0.049(2) 0.051(2) -0.0058(18) -0.0029(19) 0.0240(19)
N1 0.0247(18) 0.0135(15) 0.0247(17) -0.0007(13) -0.0082(14) 0.0014(13)
N2 0.0266(19) 0.0216(17) 0.0291(19) -0.0045(14) -0.0146(15) -0.0004(14)
N3 0.0238(18) 0.0161(16) 0.0241(17) -0.0009(13) -0.0117(14) -0.0049(13)
N4 0.0234(18) 0.0217(17) 0.0239(17) 0.0029(14) -0.0097(14) -0.0012(14)
N5 0.033(2) 0.0219(18) 0.042(2) -0.0073(16) -0.0085(17) 0.0013(16)
N6 0.041(2) 0.0187(17) 0.037(2) 0.0014(15) -0.0180(18) -0.0051(16)
N7 0.033(2) 0.033(2) 0.034(2) -0.0006(17) -0.0015(17) 0.0002(17)
C1 0.024(2) 0.023(2) 0.020(2) 0.0030(16) -0.0053(16) 0.0033(16)
C2 0.025(2) 0.021(2) 0.0196(19) 0.0030(15) -0.0093(16) 0.0012(16)
C3 0.026(2) 0.029(2) 0.024(2) 0.0011(17) -0.0088(17) -0.0024(18)
C4 0.024(2) 0.036(2) 0.028(2) 0.0011(18) -0.0096(18) 0.0018(18)
C5 0.026(2) 0.036(3) 0.032(2) -0.0011(19) -0.0054(19) 0.0112(19)
C6 0.030(2) 0.021(2) 0.027(2) -0.0018(17) -0.0036(18) 0.0039(17)
C7 0.033(3) 0.022(2) 0.045(3) -0.0008(19) -0.009(2) 0.0055(18)
C8 0.045(3) 0.026(2) 0.062(3) -0.015(2) -0.018(3) 0.007(2)
C9 0.057(3) 0.016(2) 0.060(3) -0.005(2) -0.024(3) 0.000(2)
C10 0.047(3) 0.018(2) 0.039(3) -0.0081(18) -0.017(2) -0.0056(19)
C11 0.039(3) 0.020(2) 0.027(2) -0.0031(17) -0.0131(19) -0.0072(18)
C12 0.028(2) 0.023(2) 0.0193(19) -0.0042(16) -0.0095(17) -0.0011(17)
C13 0.025(2) 0.026(2) 0.0192(19) -0.0004(16) -0.0060(16) -0.0093(17)
C14 0.030(2) 0.028(2) 0.025(2) 0.0031(17) -0.0083(18) -0.0059(18)
C15 0.034(3) 0.038(3) 0.025(2) 0.0039(19) -0.0101(19) -0.016(2)
C16 0.046(3) 0.028(2) 0.030(2) -0.0010(18) -0.013(2) -0.014(2)
C17 0.023(2) 0.0181(19) 0.023(2) 0.0013(15) -0.0087(16) 0.0010(16)
C18 0.029(2) 0.024(2) 0.027(2) -0.0079(17) -0.0120(18) 0.0047(17)
C19 0.026(2) 0.024(2) 0.032(2) -0.0006(18) -0.0093(18) 0.0000(17)
C20 0.030(3) 0.041(3) 0.040(3) -0.005(2) -0.012(2) -0.004(2)
C21 0.030(3) 0.047(3) 0.048(3) -0.004(2) -0.019(2) 0.011(2)
C22 0.047(3) 0.027(2) 0.058(3) -0.008(2) -0.023(3) 0.011(2)
C23 0.039(3) 0.023(2) 0.049(3) -0.004(2) -0.018(2) 0.0021(19)
C24 0.024(2) 0.0188(19) 0.029(2) -0.0014(16) -0.0117(17) -0.0005(16)
C25 0.027(2) 0.025(2) 0.045(3) -0.010(2) -0.016(2) 0.0020(18)
C26 0.078(4) 0.029(3) 0.037(3) 0.000(2) -0.029(3) -0.007(2)
C27 0.097(5) 0.023(3) 0.062(4) -0.006(2) -0.043(4) -0.002(3)
C28 0.051(3) 0.042(3) 0.068(4) -0.029(3) -0.020(3) 0.008(3)
C29 0.057(4) 0.061(4) 0.056(4) -0.031(3) 0.009(3) -0.018(3)
C30 0.044(3) 0.041(3) 0.048(3) -0.015(2) 0.006(2) -0.015(2)
C31 0.029(2) 0.028(2) 0.037(2) -0.0112(19) -0.0187(19) 0.0040(18)
C32 0.042(3) 0.054(3) 0.030(3) -0.005(2) -0.010(2) -0.005(2)
C33 0.057(4) 0.090(5) 0.034(3) -0.008(3) -0.021(3) 0.004(3)
C34 0.069(4) 0.077(5) 0.077(5) -0.027(4) -0.054(4) 0.010(4)
C35 0.077(5) 0.057(4) 0.120(6) -0.001(4) -0.072(5) -0.024(4)
C36 0.056(4) 0.044(3) 0.069(4) 0.008(3) -0.038(3) -0.018(3)
C37 0.023(2) 0.0180(19) 0.024(2) 0.0013(16) -0.0092(17) -0.0060(16)
C38 0.026(2) 0.050(3) 0.039(3) -0.001(2) -0.011(2) 0.006(2)
C39 0.039(3) 0.041(3) 0.036(3) -0.008(2) -0.004(2) 0.001(2)
C40 0.045(3) 0.031(3) 0.051(3) 0.008(2) -0.018(2) -0.018(2)
C41 0.038(3) 0.049(3) 0.051(3) 0.007(2) -0.024(2) -0.019(2)
C42 0.024(2) 0.020(2) 0.0191(19) -0.0033(15) -0.0049(16) -0.0014(16)
C43 0.026(2) 0.020(2) 0.027(2) -0.0009(16) -0.0113(17) -0.0034(16)
C44 0.028(2) 0.027(2) 0.021(2) 0.0065(16) -0.0092(17) -0.0090(17)
C45 0.029(2) 0.025(2) 0.038(3) 0.0026(19) -0.010(2) -0.0045(18)
C46 0.030(3) 0.042(3) 0.049(3) 0.007(2) -0.013(2) -0.008(2)
C47 0.033(3) 0.050(3) 0.040(3) 0.008(2) -0.012(2) -0.022(2)
C48 0.047(3) 0.030(2) 0.043(3) 0.004(2) -0.019(2) -0.014(2)
C49 0.040(3) 0.027(2) 0.038(3) 0.0043(19) -0.017(2) -0.011(2)
C50 0.030(2) 0.019(2) 0.027(2) 0.0004(16) -0.0087(18) -0.0036(17)
C51 0.042(3) 0.022(2) 0.035(2) 0.0078(18) -0.019(2) -0.0087(19)
C52 0.075(4) 0.027(3) 0.052(3) 0.004(2) -0.029(3) 0.001(3)
C53 0.091(5) 0.026(3) 0.089(5) 0.010(3) -0.058(4) -0.008(3)
C54 0.105(6) 0.047(4) 0.076(5) 0.038(3) -0.061(5) -0.036(4)
C55 0.089(5) 0.068(5) 0.057(4) 0.037(3) -0.023(4) -0.029(4)
C56 0.062(4) 0.042(3) 0.044(3) 0.015(2) -0.011(3) -0.011(3)
C57 0.025(2) 0.026(2) 0.026(2) 0.0042(17) -0.0074(17) -0.0044(17)
C58 0.034(3) 0.029(2) 0.033(2) 0.0014(19) -0.010(2) 0.0012(19)
C59 0.035(3) 0.042(3) 0.049(3) 0.009(2) -0.013(2) 0.007(2)
C60 0.041(3) 0.063(4) 0.042(3) 0.015(3) -0.024(2) -0.001(3)
C61 0.054(3) 0.060(3) 0.027(3) 0.002(2) -0.017(2) -0.004(3)
C62 0.035(3) 0.036(2) 0.027(2) -0.0003(19) -0.0098(19) 0.000(2)
C66 0.062(4) 0.071(4) 0.041(3) -0.015(3) -0.014(3) -0.011(3)
C67 0.052(3) 0.063(4) 0.051(3) -0.001(3) -0.025(3) -0.015(3)
C68 0.040(3) 0.042(3) 0.048(3) 0.004(2) -0.020(2) -0.005(2)
C63 0.033(3) 0.027(2) 0.036(3) 0.0040(19) -0.007(2) -0.0098(19)
C64 0.038(3) 0.036(3) 0.029(2) 0.002(2) -0.005(2) 0.000(2)
C65 0.065(4) 0.046(3) 0.042(3) -0.012(2) -0.008(3) 0.005(3)
Cl1 0.0622(9) 0.0388(7) 0.0461(7) -0.0129(5) -0.0237(6) 0.0212(6)
O6 0.097(2) 0.095(2) 0.0863(18) 0.0081(16) -0.0101(14) -0.0104(17)
O7 0.121(4) 0.122(4) 0.123(4) -0.0062(14) -0.0322(16) -0.0056(14)
O7A 0.121(4) 0.122(4) 0.123(4) -0.0062(14) -0.0322(16) -0.0056(14)
O8 0.076(2) 0.081(2) 0.077(2) -0.0036(14) -0.0212(14) -0.0039(14)
O8A 0.076(2) 0.081(2) 0.077(2) -0.0036(14) -0.0212(14) -0.0039(14)
O9 0.095(3) 0.093(3) 0.096(3) -0.0070(14) -0.0240(15) -0.0094(14)
O9A 0.095(3) 0.093(3) 0.096(3) -0.0070(14) -0.0240(15) -0.0094(14)

loop_
_atom_type_symbol
_atom_type_description
_atom_type_scat_dispersion_real
_atom_type_scat_dispersion_imag
_atom_type_scat_source
C C 0.0033 0.0016 'International Tables Vol C Tables 4.2.6.8 and 6.1.1.4'
H H 0.0000 0.0000 'International Tables Vol C Tables 4.2.6.8 and 6.1.1.4'
Cl Cl 0.1484 0.1585 'International Tables Vol C Tables 4.2.6.8 and 6.1.1.4'
N N 0.0061 0.0033 'International Tables Vol C Tables 4.2.6.8 and 6.1.1.4'
Ni Ni 0.3393 1.1124 'International Tables Vol C Tables 4.2.6.8 and 6.1.1.4'
O O 0.0106 0.0060 'International Tables Vol C Tables 4.2.6.8 and 6.1.1.4'

loop_
_geom_angle_atom_site_label_1
_geom_angle_atom_site_label_2
_geom_angle_atom_site_label_3
_geom_angle
_geom_angle_site_symmetry_1
_geom_angle_site_symmetry_3
_geom_angle_publ_flag
O1 Ni1 Ni2 38.70(8) . . ?
O1 Ni1 O2 76.58(11) . . ?
O1 Ni1 O3 95.88(12) . . ?
O1 Ni1 O4 84.71(12) . . ?
O1 Ni1 N5 89.61(13) . . ?
O1 Ni1 N6 170.64(14) . . ?
O2 Ni1 Ni2 39.92(7) . . ?
O3 Ni1 Ni2 129.69(9) . . ?
O3 Ni1 O2 167.18(12) . . ?
O3 Ni1 O4 81.80(13) . . ?
O3 Ni1 N5 95.86(14) . . ?
O3 Ni1 N6 93.16(14) . . ?
O4 Ni1 Ni2 75.14(9) . . ?
O4 Ni1 O2 87.13(12) . . ?
N5 Ni1 Ni2 102.16(10) . . ?
N5 Ni1 O2 94.46(14) . . ?
N5 Ni1 O4 173.58(14) . . ?
N6 Ni1 Ni2 133.91(10) . . ?
N6 Ni1 O2 94.95(13) . . ?
N6 Ni1 O4 99.01(14) . . ?
N6 Ni1 N5 87.06(15) . . ?
O1 Ni2 Ni1 41.36(8) . . ?
O1 Ni2 O2 85.09(12) . . ?
O1 Ni2 N1 87.34(13) . . ?
O1 Ni2 N3 172.60(14) . . ?
O2 Ni2 Ni1 46.09(8) . . ?
N1 Ni2 Ni1 124.23(10) . . ?
N1 Ni2 O2 168.91(13) . . ?
N3 Ni2 Ni1 136.38(10) . . ?
N3 Ni2 O2 91.08(13) . . ?
N3 Ni2 N1 97.30(14) . . ?
Ni2 O1 Ni1 99.95(13) . . ?
C1 O1 Ni1 128.5(2) . . ?
C1 O1 Ni2 118.0(2) . . ?
Ni2 O2 Ni1 94.00(12) . . ?
C12 O2 Ni1 117.0(2) . . ?
C12 O2 Ni2 121.7(2) . . ?
C63 O3 Ni1 118.3(2) . . ?
N7 O4 Ni1 121.3(3) . . ?
C17 N1 Ni2 131.0(3) . . ?
C37 N1 Ni2 121.1(3) . . ?
C37 N1 C17 107.9(3) . . ?
C24 N2 C31 121.6(3) . . ?
C37 N2 C24 109.0(3) . . ?
C37 N2 C31 128.4(3) . . ?
C42 N3 Ni2 121.6(3) . . ?
C42 N3 C43 108.5(3) . . ?
C43 N3 Ni2 129.6(3) . . ?
C42 N4 C50 108.1(3) . . ?
C42 N4 C57 129.4(3) . . ?
C50 N4 C57 122.4(3) . . ?
C7 N5 Ni1 104.6(3) . . ?
C8 N5 Ni1 106.4(3) . . ?
C8 N5 C7 112.5(4) . . ?
C8 N5 C39 108.3(4) . . ?
C39 N5 Ni1 116.5(3) . . ?
C39 N5 C7 108.7(4) . . ?
C9 N6 Ni1 101.4(3) . . ?
C10 N6 Ni1 109.8(3) . . ?
C10 N6 C9 111.9(4) . . ?
C10 N6 C40 109.7(4) . . ?
C40 N6 Ni1 115.0(3) . . ?
C40 N6 C9 108.9(4) . . ?
O4 N7 C64 120.9(3) . . ?
O5 N7 O4 119.5(4) . . ?
O5 N7 C64 119.6(4) . . ?
O1 C1 C2 119.0(3) . . ?
O1 C1 C6 121.0(4) . . ?
C2 C1 C6 119.9(4) . . ?
C1 C2 C37 117.0(4) . . ?
C3 C2 C1 119.7(4) . . ?
C3 C2 C37 123.3(4) . . ?
C4 C3 C2 120.9(4) . . ?
C3 C4 C5 118.4(4) . . ?
C3 C4 C38 121.4(4) . . ?
C5 C4 C38 120.2(4) . . ?
C6 C5 C4 123.1(4) . . ?
C1 C6 C7 124.1(4) . . ?
C5 C6 C1 118.0(4) . . ?
C5 C6 C7 117.9(4) . . ?
N5 C7 C6 114.8(4) . . ?
N5 C8 C9 112.6(4) . . ?
N6 C9 C8 112.6(4) . . ?
N6 C10 C11 114.2(4) . . ?
C12 C11 C10 119.5(4) . . ?
C16 C11 C10 120.8(4) . . ?
C16 C11 C12 119.5(4) . . ?
O2 C12 C11 118.6(4) . . ?
O2 C12 C13 122.9(3) . . ?
C11 C12 C13 118.5(4) . . ?
C12 C13 C42 118.1(4) . . ?
C14 C13 C12 119.3(4) . . ?
C14 C13 C42 122.4(4) . . ?
C15 C14 C13 121.8(4) . . ?
C14 C15 C16 117.8(4) . . ?
C14 C15 C41 121.2(4) . . ?
C16 C15 C41 121.0(4) . . ?
C11 C16 C15 122.5(4) . . ?
N1 C17 C18 123.9(3) . . ?
C24 C17 N1 107.7(3) . . ?
C24 C17 C18 128.2(4) . . ?
C19 C18 C17 121.3(4) . . ?
C19 C18 C23 118.7(4) . . ?
C23 C18 C17 119.9(4) . . ?
C18 C19 C20 120.5(4) . . ?
C21 C20 C19 120.3(5) . . ?
C22 C21 C20 119.5(4) . . ?
C21 C22 C23 120.9(5) . . ?
C22 C23 C18 120.1(5) . . ?
N2 C24 C25 120.5(4) . . ?
C17 C24 N2 106.6(3) . . ?
C17 C24 C25 132.8(4) . . ?
C26 C25 C24 121.8(4) . . ?
C26 C25 C30 118.4(4) . . ?
C30 C25 C24 119.6(4) . . ?
C25 C26 C27 121.3(5) . . ?
C28 C27 C26 120.2(5) . . ?
C27 C28 C29 119.7(5) . . ?
C28 C29 C30 119.9(6) . . ?
C29 C30 C25 120.3(5) . . ?
C32 C31 N2 119.1(4) . . ?
C32 C31 C36 121.6(5) . . ?
C36 C31 N2 119.1(4) . . ?
C31 C32 C33 118.2(5) . . ?
C34 C33 C32 120.3(6) . . ?
C35 C34 C33 120.8(6) . . ?
C34 C35 C36 120.4(6) . . ?
C35 C36 C31 118.7(6) . . ?
N1 C37 N2 108.7(3) . . ?
N1 C37 C2 124.8(3) . . ?
N2 C37 C2 126.4(4) . . ?
N3 C42 N4 108.9(3) . . ?
N3 C42 C13 124.8(4) . . ?
N4 C42 C13 126.1(4) . . ?
N3 C43 C44 123.0(3) . . ?
C50 C43 N3 107.9(3) . . ?
C50 C43 C44 128.8(4) . . ?
C45 C44 C43 120.6(4) . . ?
C49 C44 C43 120.5(4) . . ?
C49 C44 C45 118.9(4) . . ?
C46 C45 C44 120.3(4) . . ?
C47 C46 C45 120.2(5) . . ?
C46 C47 C48 120.0(5) . . ?
C47 C48 C49 120.2(5) . . ?
C44 C49 C48 120.5(5) . . ?
N4 C50 C51 120.7(4) . . ?
C43 C50 N4 106.7(3) . . ?
C43 C50 C51 132.2(4) . . ?
C52 C51 C50 121.0(5) . . ?
C56 C51 C50 119.9(4) . . ?
C56 C51 C52 119.0(5) . . ?
C51 C52 C53 119.7(6) . . ?
C54 C53 C52 120.3(6) . . ?
C53 C54 C55 119.7(5) . . ?
C54 C55 C56 120.3(7) . . ?
C51 C56 C55 120.9(6) . . ?
C58 C57 N4 119.4(4) . . ?
C62 C57 N4 119.4(4) . . ?
C62 C57 C58 121.2(4) . . ?
C59 C58 C57 119.2(5) . . ?
C60 C59 C58 120.2(5) . . ?
C59 C60 C61 120.2(5) . . ?
C60 C61 C62 120.5(5) . . ?
C57 C62 C61 118.8(5) . . ?
C67 C66 C65 120.0 . . ?
C66 C67 C68 120.0 . . ?
C63 C68 C67 120.0 . . ?
O3 C63 C68 117.1(2) . . ?
O3 C63 C64 122.7(2) . . ?
C68 C63 C64 120.0 . . ?
C63 C64 N7 123.3(3) . . ?
C63 C64 C65 120.0 . . ?
C65 C64 N7 115.3(3) . . ?
C64 C65 C66 120.0 . . ?
O6 Cl1 O7A 128.3(8) . . ?
O6 Cl1 O9A 122.8(7) . . ?
O7 Cl1 O6 110.0(6) . . ?
O7 Cl1 O8 114.9(7) . . ?
O8 Cl1 O6 101.2(4) . . ?
O8A Cl1 O6 101.5(7) . . ?
O8A Cl1 O7A 85.4(10) . . ?
O8A Cl1 O9A 114.6(9) . . ?
O9 Cl1 O6 100.1(5) . . ?
O9 Cl1 O7 115.0(8) . . ?
O9 Cl1 O8 113.5(6) . . ?
O9A Cl1 O7A 98.7(10) . . ?

loop_
_geom_bond_atom_site_label_1
_geom_bond_atom_site_label_2
_geom_bond_distance
_geom_bond_site_symmetry_2
_geom_bond_publ_flag
Ni1 Ni2 2.9241(8) . ?
Ni1 O1 1.962(3) . ?
Ni1 O2 2.112(3) . ?
Ni1 O3 2.016(3) . ?
Ni1 O4 2.102(3) . ?
Ni1 N5 2.086(4) . ?
Ni1 N6 2.022(4) . ?
Ni2 O1 1.856(3) . ?
Ni2 O2 1.881(3) . ?
Ni2 N1 1.875(3) . ?
Ni2 N3 1.859(3) . ?
O1 C1 1.345(5) . ?
O2 C12 1.332(5) . ?
O3 C63 1.338(4) . ?
O4 N7 1.261(5) . ?
O5 N7 1.235(5) . ?
N1 C17 1.404(5) . ?
N1 C37 1.340(5) . ?
N2 C24 1.387(5) . ?
N2 C31 1.441(5) . ?
N2 C37 1.353(5) . ?
N3 C42 1.326(5) . ?
N3 C43 1.389(5) . ?
N4 C42 1.364(5) . ?
N4 C50 1.390(5) . ?
N4 C57 1.436(5) . ?
N5 C7 1.499(6) . ?
N5 C8 1.486(6) . ?
N5 C39 1.494(6) . ?
N6 C9 1.491(6) . ?
N6 C10 1.478(6) . ?
N6 C40 1.482(6) . ?
N7 C64 1.416(5) . ?
C1 C2 1.405(6) . ?
C1 C6 1.413(6) . ?
C2 C3 1.398(6) . ?
C2 C37 1.466(6) . ?
C3 C4 1.385(6) . ?
C4 C5 1.389(7) . ?
C4 C38 1.516(6) . ?
C5 C6 1.384(6) . ?
C6 C7 1.507(6) . ?
C8 C9 1.523(8) . ?
C10 C11 1.513(6) . ?
C11 C12 1.414(6) . ?
C11 C16 1.376(6) . ?
C12 C13 1.417(6) . ?
C13 C14 1.401(6) . ?
C13 C42 1.480(5) . ?
C14 C15 1.380(6) . ?
C15 C16 1.399(7) . ?
C15 C41 1.505(6) . ?
C17 C18 1.476(6) . ?
C17 C24 1.366(6) . ?
C18 C19 1.383(6) . ?
C18 C23 1.400(6) . ?
C19 C20 1.395(6) . ?
C20 C21 1.377(7) . ?
C21 C22 1.376(7) . ?
C22 C23 1.384(7) . ?
C24 C25 1.478(6) . ?
C25 C26 1.364(7) . ?
C25 C30 1.401(7) . ?
C26 C27 1.385(7) . ?
C27 C28 1.370(9) . ?
C28 C29 1.379(9) . ?
C29 C30 1.387(7) . ?
C31 C32 1.369(7) . ?
C31 C36 1.379(7) . ?
C32 C33 1.392(7) . ?
C33 C34 1.364(10) . ?
C34 C35 1.355(10) . ?
C35 C36 1.378(8) . ?
C43 C44 1.476(6) . ?
C43 C50 1.362(6) . ?
C44 C45 1.395(6) . ?
C44 C49 1.382(6) . ?
C45 C46 1.384(7) . ?
C46 C47 1.373(7) . ?
C47 C48 1.378(7) . ?
C48 C49 1.383(7) . ?
C50 C51 1.482(6) . ?
C51 C52 1.382(7) . ?
C51 C56 1.372(7) . ?
C52 C53 1.395(8) . ?
C53 C54 1.365(11) . ?
C54 C55 1.367(11) . ?
C55 C56 1.373(8) . ?
C57 C58 1.385(6) . ?
C57 C62 1.382(6) . ?
C58 C59 1.380(7) . ?
C59 C60 1.378(8) . ?
C60 C61 1.380(8) . ?
C61 C62 1.383(7) . ?
C66 C67 1.3900 . ?
C66 C65 1.3900 . ?
C67 C68 1.3900 . ?
C68 C63 1.3900 . ?
C63 C64 1.3900 . ?
C64 C65 1.3900 . ?
Cl1 O6 1.471(6) . ?
Cl1 O7 1.362(13) . ?
Cl1 O7A 1.55(2) . ?
Cl1 O8 1.437(9) . ?
Cl1 O8A 1.418(15) . ?
Cl1 O9 1.308(10) . ?
Cl1 O9A 1.473(16) . ?
